data_4113192
loop_
_publ_author_name
'Matthew D. LoCoco'
'Xingwang Zhang'
'Richard F. Jordan'

_publ_section_title
;
 Chelate-Controlled Synthesis of Racemic ansa-Zirconocenes
;
_journal_name_full 'Journal of the American Chemical Society'
_journal_page_first 15231
_journal_page_last 15244
_journal_paper_doi 10.1021/ja046629+
_journal_volume 126
_journal_year 2004
_chemical_absolute_configuration ad
_chemical_formula_moiety 'C44 H40 N2 Si Zr'
_chemical_formula_sum 'C44 H40 N2 Si Zr'
_chemical_formula_weight 716.09
_chemical_name_systematic
; 
 ? 
;
_space_group_IT_number 19
_symmetry_cell_setting orthorhombic
_symmetry_space_group_name_Hall 'P 2ac 2ab'
_symmetry_space_group_name_H-M 'P 21 21 21'
_atom_sites_solution_hydrogens geom
_atom_sites_solution_primary direct
_atom_sites_solution_secondary difmap
_audit_creation_method SHELXL-97
_cell_angle_alpha 90.00
_cell_angle_beta 90.00
_cell_angle_gamma 90.00
_cell_formula_units_Z 4
_cell_length_a 12.8839(9)
_cell_length_b 14.7635(9)
_cell_length_c 17.5727(12)
_cell_measurement_temperature 173(2)
_cell_volume 3342.5(4)
_computing_cell_refinement 'Bruker SMART'
_computing_data_collection 'Bruker SMART'
_computing_data_reduction 'Bruker SHELXTL'
_computing_molecular_graphics 'Bruker SHELXTL'
_computing_publication_material 'Bruker SHELXTL'
_computing_structure_refinement 'SHELXL-97 (Sheldrick, 1997)'
_computing_structure_solution 'SHELXS-97 (Sheldrick, 1990)'
_diffrn_ambient_temperature 173(2)
_diffrn_measured_fraction_theta_full 0.999
_diffrn_measured_fraction_theta_max 0.999
_diffrn_measurement_device_type 'CCD area detector'
_diffrn_measurement_method 'phi and omega scans'
_diffrn_radiation_monochromator graphite
_diffrn_radiation_source 'fine-focus sealed tube'
_diffrn_radiation_type MoK\a
_diffrn_radiation_wavelength 0.71073
_diffrn_reflns_av_R_equivalents 0.0646
_diffrn_reflns_av_sigmaI/netI 0.1042
_diffrn_reflns_limit_h_max 16
_diffrn_reflns_limit_h_min -15
_diffrn_reflns_limit_k_max 18
_diffrn_reflns_limit_k_min -9
_diffrn_reflns_limit_l_max 20
_diffrn_reflns_limit_l_min -21
_diffrn_reflns_number 19460
_diffrn_reflns_theta_full 26.37
_diffrn_reflns_theta_max 26.37
_diffrn_reflns_theta_min 2.32
_exptl_absorpt_coefficient_mu 0.401
_exptl_absorpt_correction_T_max 0.9841
_exptl_absorpt_correction_T_min 0.9064
_exptl_absorpt_correction_type none
_exptl_crystal_colour red
_exptl_crystal_density_diffrn 1.423
_exptl_crystal_description plate
_exptl_crystal_F_000 1488
_exptl_crystal_size_max 0.25
_exptl_crystal_size_mid 0.10
_exptl_crystal_size_min 0.04
_refine_diff_density_max 0.633
_refine_diff_density_min -0.396
_refine_diff_density_rms 0.065
_refine_ls_abs_structure_details 'Flack H D (1983), Acta Cryst. A39, 876-881'
_refine_ls_abs_structure_Flack 0.31(3)
_refine_ls_extinction_method none
_refine_ls_goodness_of_fit_ref 0.916
_refine_ls_hydrogen_treatment mixed
_refine_ls_matrix_type full
_refine_ls_number_parameters 438
_refine_ls_number_reflns 6837
_refine_ls_number_restraints 0
_refine_ls_restrained_S_all 0.916
_refine_ls_R_factor_all 0.0687
_refine_ls_R_factor_gt 0.0410
_refine_ls_shift/su_max 0.001
_refine_ls_shift/su_mean 0.000
_refine_ls_structure_factor_coef Fsqd
_refine_ls_weighting_details 'calc w=1/[\s^2^(Fo^2^)+(0.0005P)^2^+0.0000P] where P=(Fo^2^+2Fc^2^)/3'
_refine_ls_weighting_scheme calc
_refine_ls_wR_factor_gt 0.0527
_refine_ls_wR_factor_ref 0.0567
_reflns_number_gt 5032
_reflns_number_total 6837
_reflns_threshold_expression >2sigma(I)
_cod_data_source_file ja0466292Bsi20040908_120909.cif
_cod_data_source_block jor05
_cod_database_code 4113192

loop_
_symmetry_equiv_pos_as_xyz
'x, y, z'
'-x+1/2, -y, z+1/2'
'-x, y+1/2, -z+1/2'
'x+1/2, -y+1/2, -z'

loop_
_atom_site_label
_atom_site_type_symbol
_atom_site_fract_x
_atom_site_fract_y
_atom_site_fract_z
_atom_site_U_iso_or_equiv
_atom_site_adp_type
_atom_site_occupancy
_atom_site_symmetry_multiplicity
_atom_site_calc_flag
_atom_site_refinement_flags
Zr Zr 0.21211(2) 0.53755(2) 0.141685(19) 0.01893(8) Uani 1 1 d .
Si Si -0.01226(8) 0.51522(7) 0.03977(6) 0.0255(3) Uani 1 1 d .
N1 N 0.2938(2) 0.59951(17) 0.23478(14) 0.0190(6) Uani 1 1 d .
N2 N 0.35285(19) 0.47108(19) 0.12996(15) 0.0209(7) Uani 1 1 d .
C1 C 0.3994(3) 0.5633(2) 0.24177(19) 0.0238(9) Uani 1 1 d .
H1A H 0.4194 0.5593 0.2961 0.029 Uiso 1 1 calc R
H1B H 0.4493 0.6036 0.2156 0.029 Uiso 1 1 calc R
C2 C 0.4013(2) 0.4695(3) 0.20563(18) 0.0251(9) Uani 1 1 d .
H2A H 0.4740 0.4484 0.2010 0.030 Uiso 1 1 calc R
H2B H 0.3636 0.4262 0.2387 0.030 Uiso 1 1 calc R
C3 C 0.2743(3) 0.6739(2) 0.28277(18) 0.0234(8) Uani 1 1 d .
C4 C 0.3506(3) 0.7197(2) 0.32281(19) 0.0283(10) Uani 1 1 d .
H4 H 0.4208 0.7008 0.3186 0.034 Uiso 1 1 calc R
C5 C 0.3256(3) 0.7931(2) 0.3692(2) 0.0433(12) Uani 1 1 d .
H5 H 0.3792 0.8237 0.3960 0.052 Uiso 1 1 calc R
C6 C 0.2255(4) 0.8217(2) 0.3768(2) 0.0480(12) Uani 1 1 d .
H6 H 0.2089 0.8708 0.4095 0.058 Uiso 1 1 calc R
C7 C 0.1492(3) 0.7784(3) 0.3363(2) 0.0502(13) Uani 1 1 d .
H7 H 0.0795 0.7989 0.3399 0.060 Uiso 1 1 calc R
C8 C 0.1727(3) 0.7050(2) 0.2903(2) 0.0335(11) Uani 1 1 d .
H8 H 0.1185 0.6754 0.2633 0.040 Uiso 1 1 calc R
C9 C 0.4281(2) 0.4602(3) 0.07083(19) 0.0229(8) Uani 1 1 d .
C10 C 0.4196(3) 0.3883(3) 0.0199(2) 0.0307(10) Uani 1 1 d .
H10 H 0.3646 0.3459 0.0250 0.037 Uiso 1 1 calc R
C11 C 0.4915(3) 0.3788(3) -0.0385(2) 0.0400(11) Uani 1 1 d .
H11 H 0.4846 0.3299 -0.0733 0.048 Uiso 1 1 calc R
C12 C 0.5722(3) 0.4385(3) -0.0470(2) 0.0349(11) Uani 1 1 d .
H12 H 0.6206 0.4315 -0.0873 0.042 Uiso 1 1 calc R
C13 C 0.5819(3) 0.5090(3) 0.0041(2) 0.0350(11) Uani 1 1 d .
H13 H 0.6378 0.5506 -0.0005 0.042 Uiso 1 1 calc R
C14 C 0.5105(2) 0.5188(2) 0.0618(2) 0.0268(9) Uani 1 1 d .
H14 H 0.5182 0.5677 0.0966 0.032 Uiso 1 1 calc R
C15 C -0.0484(3) 0.5794(2) 0.2290(2) 0.0294(10) Uani 1 1 d .
H15A H -0.0385 0.5926 0.2831 0.044 Uiso 1 1 calc R
H15B H -0.1193 0.5576 0.2205 0.044 Uiso 1 1 calc R
H15C H -0.0369 0.6346 0.1992 0.044 Uiso 1 1 calc R
C16 C 0.0283(3) 0.5073(2) 0.2043(2) 0.0241(10) Uani 1 1 d .
C17 C 0.0330(2) 0.4636(3) 0.13123(19) 0.0217(8) Uani 1 1 d .
C18 C 0.1052(2) 0.3909(2) 0.1399(2) 0.0190(7) Uani 1 1 d .
C19 C 0.1400(3) 0.3218(2) 0.08804(19) 0.0247(9) Uani 1 1 d .
H19 H 0.1164 0.3213 0.0368 0.030 Uiso 1 1 calc R
C20 C 0.2069(3) 0.2572(2) 0.11337(19) 0.0292(10) Uani 1 1 d .
H20 H 0.2324 0.2139 0.0780 0.035 Uiso 1 1 calc R
C21 C 0.2409(3) 0.2516(2) 0.19084(19) 0.0241(9) Uani 1 1 d .
C22 C 0.3031(3) 0.1790(2) 0.2164(2) 0.0351(10) Uani 1 1 d .
H22 H 0.3266 0.1347 0.1813 0.042 Uiso 1 1 calc R
C23 C 0.3296(3) 0.1723(3) 0.2913(2) 0.0410(11) Uani 1 1 d .
H23 H 0.3703 0.1224 0.3079 0.049 Uiso 1 1 calc R
C24 C 0.2981(3) 0.2369(2) 0.3438(2) 0.0353(10) Uani 1 1 d .
H24 H 0.3177 0.2315 0.3957 0.042 Uiso 1 1 calc R
C25 C 0.2383(3) 0.3086(2) 0.32017(18) 0.0275(9) Uani 1 1 d .
H25 H 0.2166 0.3527 0.3562 0.033 Uiso 1 1 calc R
C26 C 0.2087(3) 0.3179(2) 0.24340(18) 0.0236(8) Uani 1 1 d .
C27 C 0.1437(3) 0.3907(2) 0.21635(19) 0.0204(8) Uani 1 1 d .
C28 C 0.0974(2) 0.4639(3) 0.25392(18) 0.0219(8) Uani 1 1 d .
H28 H 0.1107 0.4813 0.3050 0.026 Uiso 1 1 calc R
C29 C 0.2214(3) 0.4854(2) -0.06008(16) 0.0285(9) Uani 1 1 d .
H29A H 0.2015 0.4272 -0.0375 0.043 Uiso 1 1 calc R
H29B H 0.2950 0.4839 -0.0738 0.043 Uiso 1 1 calc R
H29C H 0.1796 0.4963 -0.1058 0.043 Uiso 1 1 calc R
C30 C 0.2027(3) 0.5603(2) -0.00334(17) 0.0221(8) Uani 1 1 d .
C31 C 0.1055(3) 0.5890(2) 0.02619(19) 0.0216(9) Uani 1 1 d .
C32 C 0.1276(3) 0.6709(2) 0.06870(19) 0.0222(9) Uani 1 1 d .
C33 C 0.0609(3) 0.7388(2) 0.10324(19) 0.0282(10) Uani 1 1 d .
H33 H -0.0123 0.7308 0.1035 0.034 Uiso 1 1 calc R
C34 C 0.1030(3) 0.8130(2) 0.1348(2) 0.0322(9) Uani 1 1 d .
H34 H 0.0580 0.8578 0.1553 0.039 Uiso 1 1 calc R
C35 C 0.2134(3) 0.8277(2) 0.1391(2) 0.0273(8) Uani 1 1 d .
C36 C 0.2552(3) 0.9027(2) 0.1777(2) 0.0341(11) Uani 1 1 d .
H36 H 0.2100 0.9457 0.2005 0.041 Uiso 1 1 calc R
C37 C 0.3596(3) 0.9145(2) 0.1828(2) 0.0370(11) Uani 1 1 d .
H37 H 0.3865 0.9657 0.2089 0.044 Uiso 1 1 calc R
C38 C 0.4275(3) 0.8521(2) 0.1500(2) 0.0356(10) Uani 1 1 d .
H38 H 0.5004 0.8605 0.1546 0.043 Uiso 1 1 calc R
C39 C 0.3894(3) 0.7785(2) 0.11103(19) 0.0259(9) Uani 1 1 d .
H39 H 0.4358 0.7371 0.0875 0.031 Uiso 1 1 calc R
C40 C 0.2826(3) 0.7646(2) 0.10603(17) 0.0240(8) Uani 1 1 d .
C41 C 0.2362(2) 0.6872(2) 0.06762(18) 0.0211(8) Uani 1 1 d .
C42 C 0.2823(3) 0.6178(2) 0.02236(17) 0.0205(8) Uani 1 1 d .
H42 H 0.3542 0.6115 0.0115 0.025 Uiso 1 1 calc R
C43 C -0.1374(2) 0.5759(2) 0.0502(2) 0.0345(10) Uani 1 1 d .
H43A H -0.1285 0.6271 0.0851 0.052 Uiso 1 1 calc R
H43B H -0.1898 0.5344 0.0707 0.052 Uiso 1 1 calc R
H43C H -0.1601 0.5983 0.0004 0.052 Uiso 1 1 calc R
C44 C -0.0349(3) 0.4295(2) -0.0358(2) 0.0342(11) Uani 1 1 d .
H44A H -0.0845 0.3841 -0.0175 0.051 Uiso 1 1 calc R
H44B H 0.0308 0.3998 -0.0487 0.051 Uiso 1 1 calc R
H44C H -0.0631 0.4593 -0.0812 0.051 Uiso 1 1 calc R

loop_
_atom_site_aniso_label
_atom_site_aniso_U_11
_atom_site_aniso_U_22
_atom_site_aniso_U_33
_atom_site_aniso_U_23
_atom_site_aniso_U_13
_atom_site_aniso_U_12
Zr 0.01831(15) 0.02017(17) 0.01830(16) 0.00049(18) -0.00006(19) -0.00055(18)
Si 0.0224(6) 0.0291(7) 0.0249(6) 0.0045(5) -0.0040(5) -0.0023(5)
N1 0.0198(16) 0.0188(16) 0.0184(16) 0.0009(12) 0.0022(16) -0.0026(15)
N2 0.0244(15) 0.0219(16) 0.0165(17) -0.0024(16) -0.0031(14) 0.0025(15)
C1 0.026(2) 0.028(3) 0.017(2) -0.0025(16) -0.0026(17) -0.0063(17)
C2 0.021(2) 0.028(2) 0.026(2) 0.002(2) 0.0032(17) -0.002(2)
C3 0.033(2) 0.020(2) 0.0171(19) 0.0037(16) 0.0019(19) -0.004(2)
C4 0.035(3) 0.025(2) 0.025(2) -0.0002(18) -0.0018(18) -0.0023(19)
C5 0.067(3) 0.031(3) 0.032(3) -0.007(2) 0.006(2) -0.010(2)
C6 0.072(3) 0.027(2) 0.045(3) -0.014(2) 0.027(3) -0.003(3)
C7 0.051(3) 0.030(3) 0.069(4) 0.002(2) 0.028(3) 0.006(2)
C8 0.034(3) 0.027(3) 0.039(3) 0.000(2) 0.008(2) -0.0020(19)
C9 0.024(2) 0.028(2) 0.0167(19) -0.001(2) -0.0018(16) 0.007(2)
C10 0.025(2) 0.039(3) 0.028(3) -0.0030(19) -0.0006(19) 0.006(2)
C11 0.044(3) 0.047(3) 0.029(3) -0.014(2) 0.000(2) 0.015(2)
C12 0.032(2) 0.049(3) 0.023(2) 0.006(2) 0.009(2) 0.013(2)
C13 0.025(2) 0.051(3) 0.029(2) 0.010(2) 0.000(2) 0.0032(19)
C14 0.019(2) 0.030(3) 0.032(2) -0.0093(18) 0.0019(18) -0.0016(18)
C15 0.028(2) 0.038(3) 0.022(2) 0.0022(18) 0.0077(18) 0.0032(19)
C16 0.021(2) 0.026(2) 0.025(2) 0.0031(17) 0.0043(18) -0.0073(16)
C17 0.0161(17) 0.0251(19) 0.024(2) -0.002(2) 0.0014(16) -0.0042(18)
C18 0.0168(18) 0.0191(19) 0.021(2) 0.000(2) -0.002(2) -0.0082(15)
C19 0.024(2) 0.028(2) 0.022(2) -0.0045(18) -0.0014(17) -0.0100(19)
C20 0.037(2) 0.021(2) 0.030(2) -0.0072(16) 0.004(2) 0.000(2)
C21 0.025(2) 0.021(2) 0.026(2) 0.0077(17) 0.0024(17) -0.0031(17)
C22 0.030(3) 0.029(2) 0.046(3) 0.005(2) 0.004(2) 0.006(2)
C23 0.031(2) 0.039(3) 0.053(3) 0.018(2) -0.001(2) 0.008(2)
C24 0.027(2) 0.044(3) 0.035(3) 0.012(2) -0.005(2) 0.000(2)
C25 0.030(2) 0.026(2) 0.026(2) 0.0029(17) -0.0005(17) -0.0050(18)
C26 0.0199(18) 0.026(2) 0.025(2) 0.0021(16) 0.006(2) -0.007(2)
C27 0.017(2) 0.021(2) 0.023(2) 0.0052(17) -0.0005(17) -0.0071(17)
C28 0.0209(19) 0.028(2) 0.0165(19) 0.000(2) 0.0029(15) -0.001(2)
C29 0.032(2) 0.035(2) 0.0186(19) 0.0012(15) -0.0006(19) -0.0015(19)
C30 0.027(2) 0.022(2) 0.0167(18) 0.0041(14) -0.0026(19) -0.0016(18)
C31 0.018(2) 0.024(2) 0.022(2) 0.0072(17) 0.0017(17) -0.0021(18)
C32 0.021(2) 0.024(2) 0.022(2) 0.0118(18) -0.0011(17) -0.0001(18)
C33 0.023(2) 0.027(3) 0.034(3) 0.0072(19) 0.0049(19) 0.005(2)
C34 0.032(2) 0.021(2) 0.044(3) 0.002(2) 0.009(2) 0.0089(18)
C35 0.032(2) 0.0192(19) 0.031(2) 0.0062(19) 0.005(3) 0.002(2)
C36 0.044(3) 0.021(2) 0.037(3) -0.0016(18) -0.0026(19) 0.0014(19)
C37 0.054(3) 0.023(3) 0.035(3) -0.0043(19) -0.011(2) -0.006(2)
C38 0.032(2) 0.030(2) 0.045(3) 0.011(2) -0.011(2) -0.0064(19)
C39 0.026(2) 0.024(2) 0.028(2) 0.0041(17) -0.0004(18) -0.0024(19)
C40 0.027(2) 0.021(2) 0.024(2) 0.0115(15) 0.000(2) -0.003(2)
C41 0.022(2) 0.022(2) 0.020(2) 0.0064(16) -0.0010(16) 0.0043(17)
C42 0.0167(19) 0.027(2) 0.0180(19) 0.0081(15) 0.0033(19) 0.004(2)
C43 0.025(2) 0.041(3) 0.038(3) 0.0071(19) -0.005(2) -0.0050(19)
C44 0.033(2) 0.039(3) 0.031(2) 0.0031(18) -0.010(2) -0.0096(19)

loop_
_atom_type_symbol
_atom_type_description
_atom_type_scat_dispersion_real
_atom_type_scat_dispersion_imag
_atom_type_scat_source
C C 0.0033 0.0016 'International Tables Vol C Tables 4.2.6.8 and 6.1.1.4'
H H 0.0000 0.0000 'International Tables Vol C Tables 4.2.6.8 and 6.1.1.4'
N N 0.0061 0.0033 'International Tables Vol C Tables 4.2.6.8 and 6.1.1.4'
Si Si 0.0817 0.0704 'International Tables Vol C Tables 4.2.6.8 and 6.1.1.4'
Zr Zr -2.9673 0.5597 'International Tables Vol C Tables 4.2.6.8 and 6.1.1.4'

loop_
_geom_angle_atom_site_label_1
_geom_angle_atom_site_label_2
_geom_angle_atom_site_label_3
_geom_angle
N2 Zr N1 81.31(11)
N2 Zr C17 125.44(10)
N1 Zr C17 132.65(11)
N2 Zr C31 122.01(10)
N1 Zr C31 137.57(11)
C17 Zr C31 65.60(11)
N2 Zr C18 93.94(10)
N1 Zr C18 129.13(11)
C17 Zr C18 32.37(10)
C31 Zr C18 87.29(11)
N2 Zr C42 80.18(11)
N1 Zr C42 104.62(10)
C17 Zr C42 117.06(11)
C31 Zr C42 53.63(11)
C18 Zr C42 124.55(11)
N2 Zr C30 90.27(11)
N1 Zr C30 136.15(10)
C17 Zr C30 86.69(11)
C31 Zr C30 32.08(10)
C18 Zr C30 94.18(11)
C42 Zr C30 31.70(10)
N2 Zr C41 104.47(11)
N1 Zr C41 87.75(10)
C17 Zr C41 115.91(11)
C31 Zr C41 54.01(10)
C18 Zr C41 141.25(11)
C42 Zr C41 32.12(9)
C30 Zr C41 52.75(10)
N2 Zr C32 132.75(11)
N1 Zr C32 105.02(11)
C17 Zr C32 84.82(11)
C31 Zr C32 32.66(10)
C18 Zr C32 114.19(11)
C42 Zr C32 52.70(11)
C30 Zr C32 52.44(10)
C41 Zr C32 31.86(10)
N2 Zr C16 138.04(11)
N1 Zr C16 101.16(11)
C17 Zr C16 31.98(10)
C31 Zr C16 84.24(10)
C18 Zr C16 51.90(10)
C42 Zr C16 136.91(11)
C30 Zr C16 113.02(12)
C41 Zr C16 117.45(10)
C32 Zr C16 87.59(10)
N2 Zr C27 87.33(11)
N1 Zr C27 97.61(10)
C17 Zr C27 52.72(11)
C31 Zr C27 116.76(11)
C18 Zr C27 31.58(10)
C42 Zr C27 152.40(11)
C30 Zr C27 125.07(10)
C41 Zr C27 167.71(10)
C32 Zr C27 135.92(10)
C16 Zr C27 50.73(10)
N2 Zr C28 111.20(11)
N1 Zr C28 83.29(10)
C17 Zr C28 52.10(10)
C31 Zr C28 113.89(10)
C18 Zr C28 51.24(11)
C42 Zr C28 167.30(11)
C30 Zr C28 138.76(10)
C41 Zr C28 141.28(11)
C32 Zr C28 116.03(10)
C16 Zr C28 30.41(9)
C27 Zr C28 30.17(10)
C43 Si C44 105.28(16)
C43 Si C17 112.50(15)
C44 Si C17 112.68(17)
C43 Si C31 115.71(16)
C44 Si C31 115.48(16)
C17 Si C31 95.34(14)
C3 N1 C1 113.6(3)
C3 N1 Zr 134.5(2)
C1 N1 Zr 111.24(19)
C9 N2 C2 111.6(2)
C9 N2 Zr 136.0(2)
C2 N2 Zr 106.8(2)
N1 C1 C2 108.1(3)
N2 C2 C1 110.8(3)
C4 C3 C8 117.2(3)
C4 C3 N1 124.0(3)
C8 C3 N1 118.8(3)
C3 C4 C5 120.9(4)
C6 C5 C4 121.0(4)
C5 C6 C7 118.9(4)
C6 C7 C8 120.8(4)
C7 C8 C3 121.2(4)
C14 C9 C10 117.7(3)
C14 C9 N2 122.3(3)
C10 C9 N2 120.0(3)
C11 C10 C9 120.0(4)
C12 C11 C10 121.3(4)
C11 C12 C13 118.9(4)
C14 C13 C12 119.9(4)
C13 C14 C9 122.1(3)
C28 C16 C17 108.9(3)
C28 C16 C15 123.8(3)
C17 C16 C15 126.7(3)
C28 C16 Zr 76.56(19)
C17 C16 Zr 70.55(18)
C15 C16 Zr 125.6(2)
C18 C17 C16 105.6(3)
C18 C17 Si 126.9(3)
C16 C17 Si 124.8(3)
C18 C17 Zr 74.09(16)
C16 C17 Zr 77.47(19)
Si C17 Zr 99.73(14)
C17 C18 C27 109.1(3)
C17 C18 C19 131.9(3)
C27 C18 C19 119.0(3)
C17 C18 Zr 73.55(17)
C27 C18 Zr 78.69(18)
C19 C18 Zr 116.1(2)
C20 C19 C18 119.1(3)
C19 C20 C21 123.0(3)
C26 C21 C22 119.0(3)
C26 C21 C20 119.6(3)
C22 C21 C20 121.3(4)
C23 C22 C21 120.4(4)
C22 C23 C24 121.2(4)
C25 C24 C23 119.5(4)
C24 C25 C26 121.1(3)
C21 C26 C25 118.7(3)
C21 C26 C27 118.2(3)
C25 C26 C27 123.1(3)
C28 C27 C18 107.1(3)
C28 C27 C26 131.8(3)
C18 C27 C26 120.7(3)
C28 C27 Zr 75.38(19)
C18 C27 Zr 69.73(17)
C26 C27 Zr 124.9(2)
C27 C28 C16 109.3(3)
C27 C28 Zr 74.46(18)
C16 C28 Zr 73.03(19)
C42 C30 C31 110.3(3)
C42 C30 C29 122.6(3)
C31 C30 C29 126.9(3)
C42 C30 Zr 74.11(18)
C31 C30 Zr 73.65(18)
C29 C30 Zr 123.4(2)
C30 C31 C32 105.3(3)
C30 C31 Si 125.8(3)
C32 C31 Si 125.1(3)
C30 C31 Zr 74.26(18)
C32 C31 Zr 74.59(19)
Si C31 Zr 99.20(14)
C41 C32 C31 109.1(3)
C41 C32 C33 118.1(3)
C31 C32 C33 132.4(3)
C41 C32 Zr 73.80(19)
C31 C32 Zr 72.75(19)
C33 C32 Zr 124.5(2)
C34 C33 C32 119.8(3)
C33 C34 C35 122.9(3)
C36 C35 C40 118.4(3)
C36 C35 C34 121.5(3)
C40 C35 C34 120.1(3)
C37 C36 C35 120.7(4)
C36 C37 C38 120.6(4)
C39 C38 C37 120.2(4)
C38 C39 C40 120.0(3)
C39 C40 C35 120.0(3)
C39 C40 C41 123.4(3)
C35 C40 C41 116.6(3)
C32 C41 C42 107.2(3)
C32 C41 C40 122.1(3)
C42 C41 C40 130.6(3)
C32 C41 Zr 74.34(19)
C42 C41 Zr 73.54(18)
C40 C41 Zr 119.2(2)
C30 C42 C41 108.0(3)
C30 C42 Zr 74.19(18)
C41 C42 Zr 74.34(18)

loop_
_geom_bond_atom_site_label_1
_geom_bond_atom_site_label_2
_geom_bond_distance
Zr N2 2.072(3)
Zr N1 2.149(3)
Zr C17 2.559(3)
Zr C31 2.566(3)
Zr C18 2.566(3)
Zr C42 2.573(3)
Zr C30 2.574(3)
Zr C41 2.583(3)
Zr C32 2.590(3)
Zr C16 2.649(3)
Zr C27 2.682(3)
Zr C28 2.694(3)
Si C43 1.854(3)
Si C44 1.858(3)
Si C17 1.872(4)
Si C31 1.883(3)
N1 C3 1.407(4)
N1 C1 1.468(4)
N2 C9 1.430(4)
N2 C2 1.469(4)
C1 C2 1.524(5)
C3 C4 1.385(5)
C3 C8 1.394(5)
C4 C5 1.394(5)
C5 C6 1.363(5)
C6 C7 1.371(5)
C7 C8 1.385(5)
C9 C14 1.379(5)
C9 C10 1.392(5)
C10 C11 1.390(5)
C11 C12 1.372(5)
C12 C13 1.380(5)
C13 C14 1.377(4)
C15 C16 1.516(4)
C16 C28 1.402(4)
C16 C17 1.437(5)
C17 C18 1.429(4)
C18 C27 1.432(5)
C18 C19 1.439(4)
C19 C20 1.361(5)
C20 C21 1.432(4)
C21 C26 1.408(4)
C21 C22 1.411(4)
C22 C23 1.363(5)
C23 C24 1.387(5)
C24 C25 1.374(4)
C25 C26 1.409(4)
C26 C27 1.443(4)
C27 C28 1.399(4)
C29 C30 1.509(4)
C30 C42 1.405(4)
C30 C31 1.420(4)
C31 C32 1.450(5)
C32 C41 1.420(4)
C32 C33 1.453(4)
C33 C34 1.342(5)
C34 C35 1.441(5)
C35 C36 1.406(4)
C35 C40 1.414(4)
C36 C37 1.358(5)
C37 C38 1.395(5)
C38 C39 1.376(4)
C39 C40 1.394(5)
C40 C41 1.456(4)
C41 C42 1.426(4)
